data_2103203
loop_
_publ_author_name
'Marsh, Richard E.'
'Kapon, Moshe'
'Hu, Shengzhi'
'Herbstein, Frank H.'

_publ_section_title
;
 Some 60 new space-group corrections
;
_journal_issue 1
_journal_name_full 'Acta Crystallographica Section B'
_journal_page_first 62
_journal_page_last 77
_journal_paper_doi 10.1107/S0108768101017128
_journal_volume 58
_journal_year 2002
_chemical_formula_moiety 'C22 H16 N4 O6 F6 S2 Ni'
_chemical_formula_sum 'C22 H16 F6 N4 Ni O6 S2'
_chemical_name_systematic ?
_space_group_IT_number 15
_symmetry_cell_setting monoclinic
_symmetry_space_group_name_Hall '-C 2yc'
_symmetry_space_group_name_H-M 'C 1 2/c 1'
_cell_angle_alpha 90.00
_cell_angle_beta 101.98
_cell_angle_gamma 90.00
_cell_formula_units_Z 4
_cell_length_a 9.941
_cell_length_b 14.48
_cell_length_c 18.55
_cell_volume 2612.036
_cod_data_source_file bm0047.cif
_cod_data_source_block CSD_CIF_Table_42S
_cod_depositor_comments
;
 Adding the _chemical_formula_moiety and _chemical_formula_sum data items
 after consulting the original publication.

 Antanas Vaitkus,
 2017-08-03
;
_cod_original_sg_symbol_H-M 'C2/c   '
_cod_database_code 2103203

loop_
_symmetry_equiv_pos_as_xyz
'x, y, z'
'-x, y, -z+1/2'
'x+1/2, y+1/2, z'
'-x+1/2, y+1/2, -z+1/2'
'-x, -y, -z'
'x, -y, z-1/2'
'-x+1/2, -y+1/2, -z'
'x+1/2, -y+1/2, z-1/2'

loop_
_atom_site_label
_atom_site_fract_x
_atom_site_fract_y
_atom_site_fract_z
Ni .0 .33546 .25
S1 -.2018 .4906 .14112
F1 -.4592 .5100 .0780
F2 -.4238 .5125 .1927
F3 -.4137 .3856 .1354
O1 -.1401 .4449 .2093
O2 -.1868 .5893 .1420
O3 -.1782 .4470 .0758
N1 .0686 .3293 .1532
N2 -.1338 .2398 .1932
C1 .1719 .3804 .1363
C2 .2027 .3786 .0668
C3 .1299 .3206 .0143
C4 .0284 .2656 .0320
C5 -.0025 .2730 .1021
C6 -.1175 .2222 .1241
C7 -.2035 .1624 .0776
C8 -.3102 .1210 .1032
C9 -.3258 .1373 .1738
C10 -.2367 .1986 .2174
C21 -.3834 .4740 .1374

loop_
_atom_type_symbol
C
Ni
S
F
O
N
